data_1554736
loop_
_publ_author_name
'Larionov, Vladimir A.'
'Stoletova, Nadezhda V.'
'Kovalev, Vladislav I.'
'Smol'yakov, Alexander F.'
'Savel'yeva, Tat'yana F.'
'Maleev, Victor I.'

_publ_section_title
;
 A general synthesis of unnatural \a-amino acids by iron-catalysed
 olefin--olefin coupling via generated radicals
;
_journal_issue 8
_journal_name_full 'Organic Chemistry Frontiers'
_journal_page_first 1094
_journal_paper_doi 10.1039/C9QO00108E
_journal_volume 6
_journal_year 2019
_chemical_absolute_configuration rm
_chemical_formula_moiety '0.5(C37 H37 N3 Ni O3), 0.5(H2 O)'
_chemical_formula_sum 'C18.5 H19.5 N1.5 Ni0.5 O2'
_chemical_formula_weight 324.21
_space_group_crystal_system monoclinic
_space_group_IT_number 4
_space_group_name_Hall 'P 2yb'
_space_group_name_H-M_alt 'P 1 21 1'
_atom_sites_solution_hydrogens mixed
_atom_sites_solution_primary dual
_audit_creation_date 2019-01-21
_audit_creation_method
;
Olex2 1.2
(compiled 2018.05.29 svn.r3508 for OlexSys, GUI svn.r5506)
;
_audit_update_record
;
2019-01-22 deposited with the CCDC.	2019-02-18 downloaded from the CCDC.
;
_cell_angle_alpha 90
_cell_angle_beta 110.1810(10)
_cell_angle_gamma 90
_cell_formula_units_Z 4
_cell_length_a 9.8460(4)
_cell_length_b 12.0451(5)
_cell_length_c 14.2648(6)
_cell_measurement_reflns_used 6177
_cell_measurement_temperature 120
_cell_measurement_theta_max 28.07
_cell_measurement_theta_min 2.20
_cell_volume 1587.89(11)
_computing_cell_refinement 'SAINT v8.34A (Bruker, 2013)'
_computing_data_reduction 'SAINT v8.34A (Bruker, 2013)'
_computing_molecular_graphics 'Olex2 (Dolomanov et al., 2009)'
_computing_publication_material 'Olex2 (Dolomanov et al., 2009)'
_computing_structure_refinement 'XL (Sheldrick, 2008)'
_computing_structure_solution 'ShelXT (Sheldrick, 2015)'
_diffrn_ambient_temperature 120
_diffrn_detector_area_resol_mean 8
_diffrn_measured_fraction_theta_full 0.999
_diffrn_measured_fraction_theta_max 0.998
_diffrn_measurement_device_type 'Bruker SMART APEX CCD area detector'
_diffrn_measurement_method '\w and \f scans'
_diffrn_radiation_monochromator graphite
_diffrn_radiation_type MoK\a
_diffrn_radiation_wavelength 0.71073
_diffrn_reflns_av_R_equivalents 0.0301
_diffrn_reflns_av_unetI/netI 0.0563
_diffrn_reflns_Laue_measured_fraction_full 0.999
_diffrn_reflns_Laue_measured_fraction_max 0.998
_diffrn_reflns_limit_h_max 13
_diffrn_reflns_limit_h_min -13
_diffrn_reflns_limit_k_max 16
_diffrn_reflns_limit_k_min -16
_diffrn_reflns_limit_l_max 19
_diffrn_reflns_limit_l_min -19
_diffrn_reflns_number 20201
_diffrn_reflns_point_group_measured_fraction_full 0.999
_diffrn_reflns_point_group_measured_fraction_max 0.995
_diffrn_reflns_theta_full 25.242
_diffrn_reflns_theta_max 29.683
_diffrn_reflns_theta_min 1.521
_diffrn_source 'sealed tube'
_diffrn_standards_number 0
_exptl_absorpt_coefficient_mu 0.656
_exptl_absorpt_correction_T_max 0.7459
_exptl_absorpt_correction_T_min 0.6893
_exptl_absorpt_correction_type multi-scan
_exptl_absorpt_process_details
'SADABS-2008/1 (Bruker,2008) was used for absorption correction. wR2(int) was 0.0675 before and 0.0565 after correction. The Ratio of minimum to maximum transmission is 0.9241. The \l/2 correction factor is 0.0015.'
_exptl_crystal_colour brown
_exptl_crystal_colour_primary brown
_exptl_crystal_density_diffrn 1.356
_exptl_crystal_description prism
_exptl_crystal_F_000 684
_exptl_crystal_size_max 0.25
_exptl_crystal_size_mid 0.22
_exptl_crystal_size_min 0.14
_refine_diff_density_max 0.774
_refine_diff_density_min -0.686
_refine_diff_density_rms 0.059
_refine_ls_abs_structure_details
;
 Flack x determined using 3368 quotients [(I+)-(I-)]/[(I+)+(I-)]
 (Parsons, Flack and Wagner, Acta Cryst. B69 (2013) 249-259).
;
_refine_ls_abs_structure_Flack 0.012(5)
_refine_ls_extinction_method none
_refine_ls_goodness_of_fit_ref 1.005
_refine_ls_hydrogen_treatment constr
_refine_ls_matrix_type full
_refine_ls_number_parameters 408
_refine_ls_number_reflns 8940
_refine_ls_number_restraints 1
_refine_ls_restrained_S_all 1.005
_refine_ls_R_factor_all 0.0450
_refine_ls_R_factor_gt 0.0372
_refine_ls_shift/su_max 0.001
_refine_ls_shift/su_mean 0.000
_refine_ls_structure_factor_coef Fsqd
_refine_ls_weighting_details 'w=1/[\s^2^(Fo^2^)+(0.0447P)^2^] where P=(Fo^2^+2Fc^2^)/3'
_refine_ls_weighting_scheme calc
_refine_ls_wR_factor_gt 0.0864
_refine_ls_wR_factor_ref 0.0899
_reflns_Friedel_coverage 0.908
_reflns_Friedel_fraction_full 0.999
_reflns_Friedel_fraction_max 0.991
_reflns_number_gt 7901
_reflns_number_total 8940
_reflns_threshold_expression 'I > 2\s(I)'
_cod_data_source_file c9qo00108e2.cif
_cod_data_source_block p
_cod_original_formula_sum 'C18.50 H19.50 N1.50 Ni0.50 O2'
_cod_database_code 1554736
_shelxl_version_number 2014/6
_shelx_space_group_comment
;
The symmetry employed for this shelxl refinement is uniquely defined
by the following loop, which should always be used as a source of
symmetry information in preference to the above space-group names.
They are only intended as comments.
;
_shelx_estimated_absorpt_t_max 0.914
_shelx_estimated_absorpt_t_min 0.853
_olex2_refinement_description
;
1. Fixed Uiso
 At 1.2 times of:
  All C(H) groups, All C(H,H) groups
 At 1.5 times of:
  All C(H,H,H) groups, All O(H,H) groups
2.a Riding coordinates:
 O1W(H1WA,H1WB)
2.b Ternary CH refined with riding coordinates:
 C2(H2), C27(H27)
2.c Secondary CH2 refined with riding coordinates:
 C3(H3A,H3B), C28(H28A,H28B), C29(H29A,H29B), C30(H30A,H30B), C31(H31A,H31B)
2.d Aromatic/amide H refined with riding coordinates:
 C6(H6), C7(H7), C8(H8), C9(H9), C10(H10), C15(H15), C16(H16), C17(H17),
 C18(H18), C19(H19), C21(H21), C22(H22), C23(H23), C24(H24), C33(H33), C34(H34),
  C35(H35), C36(H36), C37(H37)
2.e Idealised Me refined as rotating group:
 C11(H11A,H11B,H11C), C12(H12A,H12B,H12C)
;
_olex2_submission_special_instructions 'No special instructions were received'

loop_
_space_group_symop_operation_xyz
'x, y, z'
'-x, y+1/2, -z'

loop_
_atom_site_label
_atom_site_type_symbol
_atom_site_fract_x
_atom_site_fract_y
_atom_site_fract_z
_atom_site_U_iso_or_equiv
_atom_site_adp_type
_atom_site_occupancy
_atom_site_site_symmetry_order
_atom_site_calc_flag
_atom_site_refinement_flags_posn
_atom_site_disorder_assembly
_atom_site_disorder_group
Ni1 Ni 0.61902(3) 0.41999(3) 0.85830(2) 0.01706(9) Uani 1 1 d . . .
O1 O 0.5459(2) 0.55409(17) 0.88539(15) 0.0213(4) Uani 1 1 d . . .
O2 O 0.4690(2) 0.71917(18) 0.81811(16) 0.0242(5) Uani 1 1 d . . .
O3 O 0.6724(3) 0.0989(2) 0.8580(2) 0.0406(6) Uani 1 1 d . . .
N1 N 0.6338(3) 0.49059(19) 0.74709(17) 0.0168(5) Uani 1 1 d . . .
N2 N 0.6960(3) 0.2884(2) 0.83412(19) 0.0216(5) Uani 1 1 d . . .
N3 N 0.5861(3) 0.3460(2) 0.96856(18) 0.0210(5) Uani 1 1 d . . .
C1 C 0.5098(3) 0.6240(2) 0.8121(2) 0.0176(5) Uani 1 1 d . . .
C2 C 0.5239(3) 0.5805(2) 0.7154(2) 0.0169(5) Uani 1 1 d . . .
H2 H 0.5583 0.6409 0.6811 0.020 Uiso 1 1 calc R . .
C3 C 0.3840(3) 0.5274(2) 0.6425(2) 0.0169(5) Uani 1 1 d . . .
H3A H 0.3460 0.4756 0.6815 0.020 Uiso 1 1 calc R . .
H3B H 0.4113 0.4822 0.5938 0.020 Uiso 1 1 calc R . .
C4 C 0.2580(3) 0.6050(3) 0.5826(2) 0.0215(6) Uani 1 1 d . . .
C5 C 0.1643(3) 0.5390(2) 0.4903(2) 0.0200(6) Uani 1 1 d . . .
C6 C 0.0214(3) 0.5105(3) 0.4748(2) 0.0256(6) Uani 1 1 d . . .
H6 H -0.0219 0.5339 0.5215 0.031 Uiso 1 1 calc R . .
C7 C -0.0599(4) 0.4481(3) 0.3918(3) 0.0323(8) Uani 1 1 d . . .
H7 H -0.1571 0.4289 0.3831 0.039 Uiso 1 1 calc R . .
C8 C 0.0005(4) 0.4146(4) 0.3228(2) 0.0334(7) Uani 1 1 d . . .
H8 H -0.0539 0.3708 0.2671 0.040 Uiso 1 1 calc R . .
C9 C 0.1414(4) 0.4449(3) 0.3349(2) 0.0327(8) Uani 1 1 d . . .
H9 H 0.1828 0.4243 0.2864 0.039 Uiso 1 1 calc R . .
C10 C 0.2217(4) 0.5058(3) 0.4185(2) 0.0263(7) Uani 1 1 d . . .
H10 H 0.3186 0.5253 0.4267 0.032 Uiso 1 1 calc R . .
C11 C 0.3162(4) 0.7094(3) 0.5483(3) 0.0317(8) Uani 1 1 d . . .
H11A H 0.3776 0.6880 0.5099 0.048 Uiso 1 1 calc GR . .
H11B H 0.3732 0.7528 0.6067 0.048 Uiso 1 1 calc GR . .
H11C H 0.2350 0.7543 0.5062 0.048 Uiso 1 1 calc GR . .
C12 C 0.1688(4) 0.6401(3) 0.6479(3) 0.0349(8) Uani 1 1 d . . .
H12A H 0.0831 0.6815 0.6071 0.052 Uiso 1 1 calc GR . .
H12B H 0.2282 0.6873 0.7028 0.052 Uiso 1 1 calc GR . .
H12C H 0.1384 0.5739 0.6754 0.052 Uiso 1 1 calc GR . .
C13 C 0.7133(3) 0.4647(2) 0.6944(2) 0.0192(6) Uani 1 1 d . . .
C14 C 0.7050(3) 0.5326(3) 0.6046(2) 0.0217(6) Uani 1 1 d . . .
C15 C 0.6292(3) 0.4909(3) 0.5093(2) 0.0271(7) Uani 1 1 d . . .
H15 H 0.5891 0.4184 0.5016 0.033 Uiso 1 1 calc R . .
C16 C 0.6128(4) 0.5565(4) 0.4257(2) 0.0370(9) Uani 1 1 d . . .
H16 H 0.5609 0.5286 0.3609 0.044 Uiso 1 1 calc R . .
C17 C 0.6722(5) 0.6627(4) 0.4366(3) 0.0412(10) Uani 1 1 d . . .
H17 H 0.6600 0.7074 0.3794 0.049 Uiso 1 1 calc R . .
C18 C 0.7491(4) 0.7034(3) 0.5310(3) 0.0363(8) Uani 1 1 d . . .
H18 H 0.7905 0.7755 0.5386 0.044 Uiso 1 1 calc R . .
C19 C 0.7653(3) 0.6378(3) 0.6146(2) 0.0261(7) Uani 1 1 d . . .
H19 H 0.8183 0.6656 0.6792 0.031 Uiso 1 1 calc R . .
C20 C 0.8093(3) 0.3681(3) 0.7205(2) 0.0209(6) Uani 1 1 d . . .
C21 C 0.9176(3) 0.3610(3) 0.6764(2) 0.0264(7) Uani 1 1 d . . .
H21 H 0.9253 0.4183 0.6328 0.032 Uiso 1 1 calc R . .
C22 C 1.0121(4) 0.2727(3) 0.6956(3) 0.0335(8) Uani 1 1 d . . .
H22 H 1.0833 0.2687 0.6646 0.040 Uiso 1 1 calc R . .
C23 C 1.0024(4) 0.1897(3) 0.7602(3) 0.0344(8) Uani 1 1 d . . .
H23 H 1.0685 0.1294 0.7743 0.041 Uiso 1 1 calc R . .
C24 C 0.8987(4) 0.1937(3) 0.8043(3) 0.0301(7) Uani 1 1 d . . .
H24 H 0.8939 0.1356 0.8481 0.036 Uiso 1 1 calc R . .
C25 C 0.7991(3) 0.2820(2) 0.7858(2) 0.0220(6) Uani 1 1 d . . .
C26 C 0.6523(4) 0.1971(3) 0.8735(3) 0.0281(7) Uani 1 1 d . . .
C27 C 0.5655(3) 0.2269(3) 0.9390(2) 0.0262(7) Uani 1 1 d . . .
H27 H 0.5983 0.1797 1.0004 0.031 Uiso 1 1 calc R . .
C28 C 0.3987(4) 0.2119(3) 0.8857(3) 0.0339(8) Uani 1 1 d . . .
H28A H 0.3764 0.1874 0.8157 0.041 Uiso 1 1 calc R . .
H28B H 0.3600 0.1564 0.9211 0.041 Uiso 1 1 calc R . .
C29 C 0.3341(4) 0.3267(3) 0.8895(3) 0.0334(8) Uani 1 1 d . . .
H29A H 0.3227 0.3695 0.8280 0.040 Uiso 1 1 calc R . .
H29B H 0.2389 0.3206 0.8983 0.040 Uiso 1 1 calc R . .
C30 C 0.4452(3) 0.3797(3) 0.9797(2) 0.0274(7) Uani 1 1 d . . .
H30A H 0.4345 0.4615 0.9783 0.033 Uiso 1 1 calc R . .
H30B H 0.4375 0.3507 1.0426 0.033 Uiso 1 1 calc R . .
C31 C 0.7071(3) 0.3648(3) 1.0660(2) 0.0217(6) Uani 1 1 d . . .
H31A H 0.6855 0.3236 1.1192 0.026 Uiso 1 1 calc R . .
H31B H 0.7108 0.4448 1.0828 0.026 Uiso 1 1 calc R . .
C32 C 0.8550(3) 0.3291(3) 1.0655(2) 0.0215(6) Uani 1 1 d . . .
C33 C 0.9052(4) 0.2221(3) 1.0925(2) 0.0289(7) Uani 1 1 d . . .
H33 H 0.8454 0.1698 1.1095 0.035 Uiso 1 1 calc R . .
C34 C 1.0427(4) 0.1906(3) 1.0949(3) 0.0371(9) Uani 1 1 d . . .
H34 H 1.0756 0.1168 1.1123 0.045 Uiso 1 1 calc R . .
C35 C 1.1312(4) 0.2676(4) 1.0719(3) 0.0417(10) Uani 1 1 d . . .
H35 H 1.2248 0.2464 1.0732 0.050 Uiso 1 1 calc R . .
C36 C 1.0836(4) 0.3744(4) 1.0472(3) 0.0390(9) Uani 1 1 d . . .
H36 H 1.1450 0.4273 1.0325 0.047 Uiso 1 1 calc R . .
C37 C 0.9459(3) 0.4057(3) 1.0437(2) 0.0282(7) Uani 1 1 d . . .
H37 H 0.9137 0.4797 1.0263 0.034 Uiso 1 1 calc R . .
O1W O 0.5808(5) 0.8997(4) 0.7439(3) 0.0858(13) Uani 1 1 d . A 1
H1WA H 0.5485 0.8481 0.7709 0.129 Uiso 1 1 d R A 1
H1WB H 0.6227 0.9511 0.7844 0.129 Uiso 1 1 d R A 1

loop_
_atom_site_aniso_label
_atom_site_aniso_U_11
_atom_site_aniso_U_22
_atom_site_aniso_U_33
_atom_site_aniso_U_23
_atom_site_aniso_U_13
_atom_site_aniso_U_12
Ni1 0.01929(16) 0.01519(15) 0.01609(15) 0.00121(16) 0.00531(12) -0.00007(16)
O1 0.0277(11) 0.0196(10) 0.0195(10) 0.0007(9) 0.0118(9) 0.0019(8)
O2 0.0284(11) 0.0201(11) 0.0251(11) -0.0047(9) 0.0103(9) 0.0032(9)
O3 0.0456(15) 0.0165(11) 0.0573(17) -0.0028(11) 0.0145(13) -0.0024(11)
N1 0.0193(11) 0.0129(11) 0.0178(11) -0.0008(9) 0.0060(9) 0.0007(9)
N2 0.0216(12) 0.0174(12) 0.0219(12) -0.0011(10) 0.0027(10) 0.0009(10)
N3 0.0181(12) 0.0237(13) 0.0182(12) 0.0046(10) 0.0025(10) -0.0012(10)
C1 0.0166(13) 0.0184(14) 0.0178(13) -0.0038(11) 0.0059(11) -0.0035(10)
C2 0.0191(13) 0.0143(13) 0.0179(13) 0.0004(10) 0.0070(11) 0.0012(10)
C3 0.0202(13) 0.0147(13) 0.0161(13) 0.0000(10) 0.0064(11) -0.0008(10)
C4 0.0217(14) 0.0200(14) 0.0203(14) -0.0010(12) 0.0038(11) 0.0022(11)
C5 0.0257(15) 0.0170(14) 0.0154(13) 0.0031(11) 0.0045(11) 0.0020(11)
C6 0.0272(15) 0.0303(17) 0.0204(14) -0.0007(13) 0.0096(13) -0.0030(13)
C7 0.0284(16) 0.037(2) 0.0287(16) -0.0023(13) 0.0059(13) -0.0092(13)
C8 0.0405(17) 0.0296(16) 0.0213(13) -0.0046(17) -0.0006(12) -0.0044(19)
C9 0.0380(18) 0.040(2) 0.0192(14) -0.0033(13) 0.0088(13) 0.0084(14)
C10 0.0259(15) 0.0329(17) 0.0195(14) 0.0011(13) 0.0073(12) 0.0042(13)
C11 0.0347(18) 0.0198(16) 0.0312(18) 0.0051(14) -0.0008(15) -0.0009(14)
C12 0.0253(17) 0.043(2) 0.0324(18) -0.0147(16) 0.0041(14) 0.0101(15)
C13 0.0181(13) 0.0218(13) 0.0162(13) -0.0046(11) 0.0042(11) -0.0024(11)
C14 0.0195(13) 0.0277(16) 0.0210(14) 0.0006(12) 0.0110(11) 0.0034(12)
C15 0.0251(15) 0.0354(18) 0.0240(15) -0.0045(14) 0.0127(13) 0.0021(13)
C16 0.0304(18) 0.064(3) 0.0191(15) -0.0019(16) 0.0117(14) 0.0024(17)
C17 0.042(2) 0.057(3) 0.0306(19) 0.0135(19) 0.0212(18) 0.0045(19)
C18 0.040(2) 0.038(2) 0.0367(19) 0.0070(16) 0.0213(17) -0.0014(16)
C19 0.0275(16) 0.0287(17) 0.0252(15) -0.0001(13) 0.0130(13) -0.0032(13)
C20 0.0185(14) 0.0212(14) 0.0202(14) -0.0064(11) 0.0029(11) -0.0003(11)
C21 0.0205(14) 0.0311(17) 0.0263(15) -0.0102(13) 0.0064(12) 0.0009(12)
C22 0.0186(15) 0.042(2) 0.0358(18) -0.0169(16) 0.0044(14) 0.0047(14)
C23 0.0229(16) 0.0265(17) 0.045(2) -0.0120(16) 0.0004(15) 0.0073(13)
C24 0.0277(17) 0.0202(15) 0.0363(18) -0.0022(14) 0.0033(14) 0.0051(13)
C25 0.0191(14) 0.0189(14) 0.0238(14) -0.0059(11) 0.0019(11) -0.0006(11)
C26 0.0272(16) 0.0177(14) 0.0318(17) 0.0024(13) 0.0004(13) -0.0017(12)
C27 0.0263(16) 0.0219(15) 0.0245(15) 0.0064(12) 0.0013(12) -0.0068(12)
C28 0.0261(17) 0.040(2) 0.0308(17) 0.0023(15) 0.0030(14) -0.0137(15)
C29 0.0198(15) 0.046(2) 0.0311(17) 0.0144(16) 0.0047(13) -0.0045(14)
C30 0.0199(14) 0.0351(17) 0.0286(16) 0.0087(13) 0.0101(12) 0.0002(12)
C31 0.0206(14) 0.0265(15) 0.0172(13) 0.0015(12) 0.0055(11) -0.0024(12)
C32 0.0198(14) 0.0254(16) 0.0157(13) 0.0002(11) 0.0015(11) -0.0026(11)
C33 0.0295(17) 0.0298(17) 0.0226(15) -0.0002(13) 0.0027(13) 0.0007(13)
C34 0.036(2) 0.041(2) 0.0255(17) -0.0037(15) -0.0007(15) 0.0122(16)
C35 0.0231(17) 0.066(3) 0.0326(19) -0.0046(19) 0.0058(15) 0.0054(17)
C36 0.0226(16) 0.060(2) 0.0337(18) 0.0010(17) 0.0091(14) -0.0095(16)
C37 0.0243(14) 0.035(2) 0.0239(13) -0.0010(15) 0.0067(11) -0.0067(14)
O1W 0.097(3) 0.080(3) 0.074(2) 0.009(2) 0.020(2) -0.021(3)

loop_
_atom_type_symbol
_atom_type_description
_atom_type_scat_dispersion_real
_atom_type_scat_dispersion_imag
_atom_type_scat_source
C C 0.0033 0.0016 'International Tables Vol C Tables 4.2.6.8 and 6.1.1.4'
H H 0.0000 0.0000 'International Tables Vol C Tables 4.2.6.8 and 6.1.1.4'
N N 0.0061 0.0033 'International Tables Vol C Tables 4.2.6.8 and 6.1.1.4'
Ni Ni 0.3393 1.1124 'International Tables Vol C Tables 4.2.6.8 and 6.1.1.4'
O O 0.0106 0.0060 'International Tables Vol C Tables 4.2.6.8 and 6.1.1.4'

loop_
_geom_angle_atom_site_label_1
_geom_angle_atom_site_label_2
_geom_angle_atom_site_label_3
_geom_angle
O1 Ni1 N3 92.63(10)
N1 Ni1 O1 85.96(9)
N1 Ni1 N3 175.14(11)
N2 Ni1 O1 178.45(11)
N2 Ni1 N1 94.35(11)
N2 Ni1 N3 87.18(11)
C1 O1 Ni1 114.53(18)
C2 N1 Ni1 109.33(17)
C13 N1 Ni1 128.9(2)
C13 N1 C2 121.4(2)
C25 N2 Ni1 123.4(2)
C26 N2 Ni1 114.0(2)
C26 N2 C25 122.4(3)
C27 N3 Ni1 105.00(19)
C27 N3 C30 104.4(2)
C27 N3 C31 113.2(2)
C30 N3 Ni1 112.41(19)
C31 N3 Ni1 112.42(18)
C31 N3 C30 109.1(2)
O1 C1 C2 115.0(2)
O2 C1 O1 123.9(3)
O2 C1 C2 121.2(3)
N1 C2 C1 105.0(2)
N1 C2 H2 110.2
N1 C2 C3 106.8(2)
C1 C2 H2 110.2
C1 C2 C3 114.3(2)
C3 C2 H2 110.2
C2 C3 H3A 107.7
C2 C3 H3B 107.7
C2 C3 C4 118.5(2)
H3A C3 H3B 107.1
C4 C3 H3A 107.7
C4 C3 H3B 107.7
C5 C4 C3 106.8(2)
C5 C4 C12 111.1(3)
C11 C4 C3 110.7(3)
C11 C4 C5 109.3(3)
C11 C4 C12 108.7(3)
C12 C4 C3 110.2(3)
C6 C5 C4 122.6(3)
C6 C5 C10 117.3(3)
C10 C5 C4 120.1(3)
C5 C6 H6 119.3
C5 C6 C7 121.4(3)
C7 C6 H6 119.3
C6 C7 H7 120.0
C8 C7 C6 120.1(3)
C8 C7 H7 120.0
C7 C8 H8 120.2
C7 C8 C9 119.7(3)
C9 C8 H8 120.2
C8 C9 H9 120.2
C8 C9 C10 119.6(3)
C10 C9 H9 120.2
C5 C10 C9 121.9(3)
C5 C10 H10 119.0
C9 C10 H10 119.0
C4 C11 H11A 109.5
C4 C11 H11B 109.5
C4 C11 H11C 109.5
H11A C11 H11B 109.5
H11A C11 H11C 109.5
H11B C11 H11C 109.5
C4 C12 H12A 109.5
C4 C12 H12B 109.5
C4 C12 H12C 109.5
H12A C12 H12B 109.5
H12A C12 H12C 109.5
H12B C12 H12C 109.5
N1 C13 C14 119.9(3)
N1 C13 C20 120.6(3)
C20 C13 C14 119.4(2)
C15 C14 C13 119.3(3)
C19 C14 C13 121.1(3)
C19 C14 C15 119.6(3)
C14 C15 H15 120.2
C16 C15 C14 119.6(3)
C16 C15 H15 120.2
C15 C16 H16 119.8
C15 C16 C17 120.3(3)
C17 C16 H16 119.8
C16 C17 H17 120.0
C18 C17 C16 120.0(4)
C18 C17 H17 120.0
C17 C18 H18 120.2
C17 C18 C19 119.6(4)
C19 C18 H18 120.2
C14 C19 C18 120.8(3)
C14 C19 H19 119.6
C18 C19 H19 119.6
C21 C20 C13 117.0(3)
C21 C20 C25 118.8(3)
C25 C20 C13 124.1(3)
C20 C21 H21 119.3
C22 C21 C20 121.3(3)
C22 C21 H21 119.3
C21 C22 H22 120.2
C21 C22 C23 119.5(3)
C23 C22 H22 120.2
C22 C23 H23 119.6
C24 C23 C22 120.9(3)
C24 C23 H23 119.6
C23 C24 H24 119.3
C23 C24 C25 121.4(3)
C25 C24 H24 119.3
N2 C25 C20 120.4(3)
C24 C25 N2 121.5(3)
C24 C25 C20 118.1(3)
O3 C26 N2 127.2(3)
O3 C26 C27 119.9(3)
N2 C26 C27 112.8(3)
N3 C27 C26 110.7(3)
N3 C27 H27 109.1
N3 C27 C28 105.4(3)
C26 C27 H27 109.1
C26 C27 C28 113.3(3)
C28 C27 H27 109.1
C27 C28 H28A 110.7
C27 C28 H28B 110.7
H28A C28 H28B 108.8
C29 C28 C27 105.0(3)
C29 C28 H28A 110.7
C29 C28 H28B 110.7
C28 C29 H29A 111.2
C28 C29 H29B 111.2
H29A C29 H29B 109.1
C30 C29 C28 102.9(3)
C30 C29 H29A 111.2
C30 C29 H29B 111.2
N3 C30 C29 102.6(3)
N3 C30 H30A 111.2
N3 C30 H30B 111.2
C29 C30 H30A 111.2
C29 C30 H30B 111.2
H30A C30 H30B 109.2
N3 C31 H31A 108.7
N3 C31 H31B 108.7
N3 C31 C32 114.0(2)
H31A C31 H31B 107.6
C32 C31 H31A 108.7
C32 C31 H31B 108.7
C33 C32 C31 120.8(3)
C33 C32 C37 118.8(3)
C37 C32 C31 120.2(3)
C32 C33 H33 119.7
C32 C33 C34 120.7(3)
C34 C33 H33 119.7
C33 C34 H34 120.1
C35 C34 C33 119.8(4)
C35 C34 H34 120.1
C34 C35 H35 120.0
C36 C35 C34 120.0(4)
C36 C35 H35 120.0
C35 C36 H36 119.8
C35 C36 C37 120.4(4)
C37 C36 H36 119.8
C32 C37 H37 119.8
C36 C37 C32 120.4(4)
C36 C37 H37 119.8
H1WA O1W H1WB 113.2

loop_
_geom_bond_atom_site_label_1
_geom_bond_atom_site_label_2
_geom_bond_distance
Ni1 O1 1.862(2)
Ni1 N1 1.849(2)
Ni1 N2 1.840(3)
Ni1 N3 1.930(2)
O1 C1 1.292(4)
O2 C1 1.228(4)
O3 C26 1.231(4)
N1 C2 1.487(4)
N1 C13 1.297(4)
N2 C25 1.411(4)
N2 C26 1.371(4)
N3 C27 1.490(4)
N3 C30 1.506(4)
N3 C31 1.504(4)
C1 C2 1.526(4)
C2 H2 1.0000
C2 C3 1.549(4)
C3 H3A 0.9900
C3 H3B 0.9900
C3 C4 1.553(4)
C4 C5 1.541(4)
C4 C11 1.531(5)
C4 C12 1.544(4)
C5 C6 1.390(4)
C5 C10 1.389(4)
C6 H6 0.9500
C6 C7 1.397(4)
C7 H7 0.9500
C7 C8 1.375(5)
C8 H8 0.9500
C8 C9 1.386(5)
C9 H9 0.9500
C9 C10 1.391(5)
C10 H10 0.9500
C11 H11A 0.9800
C11 H11B 0.9800
C11 H11C 0.9800
C12 H12A 0.9800
C12 H12B 0.9800
C12 H12C 0.9800
C13 C14 1.498(4)
C13 C20 1.464(4)
C14 C15 1.399(4)
C14 C19 1.386(5)
C15 H15 0.9500
C15 C16 1.392(5)
C16 H16 0.9500
C16 C17 1.393(6)
C17 H17 0.9500
C17 C18 1.386(6)
C18 H18 0.9500
C18 C19 1.392(5)
C19 H19 0.9500
C20 C21 1.415(4)
C20 C25 1.422(4)
C21 H21 0.9500
C21 C22 1.377(5)
C22 H22 0.9500
C22 C23 1.386(6)
C23 H23 0.9500
C23 C24 1.372(5)
C24 H24 0.9500
C24 C25 1.409(4)
C26 C27 1.510(5)
C27 H27 1.0000
C27 C28 1.565(5)
C28 H28A 0.9900
C28 H28B 0.9900
C28 C29 1.530(5)
C29 H29A 0.9900
C29 H29B 0.9900
C29 C30 1.513(5)
C30 H30A 0.9900
C30 H30B 0.9900
C31 H31A 0.9900
C31 H31B 0.9900
C31 C32 1.520(4)
C32 C33 1.386(5)
C32 C37 1.393(5)
C33 H33 0.9500
C33 C34 1.394(5)
C34 H34 0.9500
C34 C35 1.387(6)
C35 H35 0.9500
C35 C36 1.373(6)
C36 H36 0.9500
C36 C37 1.391(5)
C37 H37 0.9500
O1W H1WA 0.8500
O1W H1WB 0.8500
